data_2206679
loop_
_publ_author_name
'Alpaslan, G\"okhan'
'\"Ozdamar, \"Ozg\"ur'
'Odaba\,so\(glu, Mustafa'
'Ersanl\?i, Cem C\"uneyt'
'B\"uy\"ukg\"ung\"or, Orhan'
'Erd\"onmez, Ahmet'

_publ_section_title
;
 (<i>E</i>)-Ethyl 4-chloro-3-[2-(2-fluorophenyl)hydrazono]butanoate
;
_journal_coeditor_code DN6242
_journal_issue 9
_journal_name_full 'Acta Crystallographica Section E'
_journal_page_first o2823
_journal_page_last o2825
_journal_paper_doi 10.1107/S1600536805024153
_journal_volume 61
_journal_year 2005
_chemical_formula_iupac 'C12 H12 Cl F N2 O3'
_chemical_formula_moiety 'C12 H12 Cl F N2 O3'
_chemical_formula_sum 'C12 H12 Cl F N2 O3'
_chemical_formula_weight 286.69
_chemical_name_systematic
;
(E)-Ethyl 4-chloro-3-[2-(2-fluorophenyl)hydrazono]butanoate
;
_space_group_IT_number 2
_symmetry_cell_setting triclinic
_symmetry_space_group_name_Hall '-P 1'
_symmetry_space_group_name_H-M 'P -1'
_atom_sites_solution_hydrogens geom
_atom_sites_solution_primary direct
_atom_sites_solution_secondary difmap
_audit_creation_method SHELXL97
_cell_angle_alpha 94.781(9)
_cell_angle_beta 93.394(9)
_cell_angle_gamma 100.822(9)
_cell_formula_units_Z 2
_cell_length_a 4.3633(5)
_cell_length_b 9.2982(11)
_cell_length_c 16.7339(17)
_cell_measurement_reflns_used 9166
_cell_measurement_temperature 296(2)
_cell_measurement_theta_max 27.9
_cell_measurement_theta_min 2.2
_cell_volume 662.57(13)
_computing_cell_refinement X-AREA
_computing_data_collection 'X-AREA (Stoe & Cie, 2002)'
_computing_data_reduction 'X-RED32 (Stoe & Cie, 2002)'
_computing_molecular_graphics 'ORTEP-3 for Windows (Farrugia, 1997)'
_computing_publication_material 'WinGX (Farrugia, 1999)'
_computing_structure_refinement 'SHELXL97 (Sheldrick, 1997)'
_computing_structure_solution 'SHELXS97 (Sheldrick, 1997)'
_diffrn_ambient_temperature 296(2)
_diffrn_detector_area_resol_mean 6.67
_diffrn_measured_fraction_theta_full 0.991
_diffrn_measured_fraction_theta_max 0.991
_diffrn_measurement_device_type 'Stoe IPDS-II'
_diffrn_measurement_method 'rotation method; \f or \w ?'
_diffrn_radiation_monochromator graphite
_diffrn_radiation_source 'fine-focus sealed tube'
_diffrn_radiation_type MoK\a
_diffrn_radiation_wavelength 0.71073
_diffrn_reflns_av_R_equivalents 0.051
_diffrn_reflns_av_sigmaI/netI 0.047
_diffrn_reflns_limit_h_max 5
_diffrn_reflns_limit_h_min -5
_diffrn_reflns_limit_k_max 12
_diffrn_reflns_limit_k_min -12
_diffrn_reflns_limit_l_max 22
_diffrn_reflns_limit_l_min -21
_diffrn_reflns_number 11451
_diffrn_reflns_theta_full 27.94
_diffrn_reflns_theta_max 27.94
_diffrn_reflns_theta_min 2.24
_diffrn_standards_decay_% 0.0
_diffrn_standards_interval_count 0
_diffrn_standards_interval_time 0
_diffrn_standards_number 0
_exptl_absorpt_coefficient_mu 0.305
_exptl_absorpt_correction_T_max 0.968
_exptl_absorpt_correction_T_min 0.924
_exptl_absorpt_correction_type integration
_exptl_absorpt_process_details '(X-RED; Stoe & Cie, 2002)'
_exptl_crystal_colour red
_exptl_crystal_density_diffrn 1.437
_exptl_crystal_density_method 'not measured'
_exptl_crystal_description rod
_exptl_crystal_F_000 296
_exptl_crystal_size_max 0.42
_exptl_crystal_size_mid 0.25
_exptl_crystal_size_min 0.15
_refine_diff_density_max 0.159
_refine_diff_density_min -0.195
_refine_ls_extinction_method none
_refine_ls_goodness_of_fit_ref 0.829
_refine_ls_hydrogen_treatment constr
_refine_ls_matrix_type full
_refine_ls_number_parameters 173
_refine_ls_number_reflns 3155
_refine_ls_number_restraints 0
_refine_ls_restrained_S_all 0.829
_refine_ls_R_factor_all 0.0757
_refine_ls_R_factor_gt 0.0364
_refine_ls_shift/su_max 0.000
_refine_ls_shift/su_mean 0.000
_refine_ls_structure_factor_coef Fsqd
_refine_ls_weighting_details 'calc w = 1/[\s^2^(Fo^2^)+(0.0562P)^2^] where P = (Fo^2^+2Fc^2^)/3'
_refine_ls_weighting_scheme calc
_refine_ls_wR_factor_gt 0.0896
_refine_ls_wR_factor_ref 0.0990
_reflns_number_gt 1687
_reflns_number_total 3155
_reflns_threshold_expression I>2\s(I)
_cod_data_source_file dn6242.cif
_cod_data_source_block I
_cod_database_code 2206679
_cod_database_fobs_code 2206679

loop_
_symmetry_equiv_pos_as_xyz
'x, y, z'
'-x, -y, -z'

loop_
_atom_site_label
_atom_site_fract_x
_atom_site_fract_y
_atom_site_fract_z
_atom_site_U_iso_or_equiv
_atom_site_adp_type
_atom_site_calc_flag
_atom_site_refinement_flags
_atom_site_occupancy
_atom_site_type_symbol
C1 0.9942(4) 0.77992(17) 0.26970(9) 0.0534(4) Uani d . 1 C
C2 1.1367(4) 0.88880(19) 0.22505(10) 0.0657(5) Uani d . 1 C
C3 1.3823(5) 0.9965(2) 0.25614(14) 0.0767(5) Uani d . 1 C
H3 1.4741 1.0680 0.2246 0.092 Uiso calc R 1 H
C4 1.4902(5) 0.9971(2) 0.33439(13) 0.0794(6) Uani d . 1 C
H4 1.6570 1.0697 0.3566 0.095 Uiso calc R 1 H
C5 1.3530(4) 0.8907(2) 0.38040(12) 0.0727(5) Uani d . 1 C
H5 1.4281 0.8918 0.4337 0.087 Uiso calc R 1 H
C6 1.1057(4) 0.78239(18) 0.34853(10) 0.0619(4) Uani d . 1 C
H6 1.0143 0.7111 0.3802 0.074 Uiso calc R 1 H
C7 0.3544(4) 0.47587(16) 0.24449(9) 0.0509(4) Uani d . 1 C
C8 0.2403(4) 0.46242(19) 0.15890(9) 0.0593(4) Uani d . 1 C
C9 0.2032(4) 0.38166(17) 0.30365(9) 0.0527(4) Uani d . 1 C
C10 0.3722(4) 0.4041(2) 0.38670(10) 0.0692(5) Uani d . 1 C
H10A 0.4061 0.5075 0.4062 0.083 Uiso calc R 1 H
H10B 0.5755 0.3770 0.3832 0.083 Uiso calc R 1 H
C11 -0.0913(5) 0.3261(2) 0.05152(10) 0.0801(6) Uani d . 1 C
H11A 0.0787 0.3304 0.0164 0.096 Uiso calc R 1 H
H11B -0.2053 0.4031 0.0404 0.096 Uiso calc R 1 H
C12 -0.3026(6) 0.1798(2) 0.03855(13) 0.1009(8) Uani d . 1 C
H12A -0.1843 0.1044 0.0469 0.151 Uiso calc R 1 H
H12B -0.3978 0.1651 -0.0155 0.151 Uiso calc R 1 H
H12C -0.4625 0.1752 0.0758 0.151 Uiso calc R 1 H
Cl1 0.16283(12) 0.29970(6) 0.45586(3) 0.0827(2) Uani d . 1 Cl
N1 0.7444(3) 0.67347(14) 0.23296(7) 0.0568(3) Uani d . 1 N
H1 0.6910 0.6723 0.1826 0.068 Uiso calc R 1 H
N2 0.5928(3) 0.57601(14) 0.27556(7) 0.0518(3) Uani d . 1 N
O1 0.3407(3) 0.55327(14) 0.11390(7) 0.0811(4) Uani d . 1 O
O2 0.0300(3) 0.34414(14) 0.13553(6) 0.0760(4) Uani d . 1 O
O3 -0.0404(3) 0.29566(14) 0.28906(7) 0.0753(4) Uani d . 1 O
F1 1.0202(3) 0.88529(13) 0.14758(7) 0.0948(4) Uani d . 1 F

loop_
_atom_site_aniso_label
_atom_site_aniso_U_11
_atom_site_aniso_U_22
_atom_site_aniso_U_33
_atom_site_aniso_U_12
_atom_site_aniso_U_13
_atom_site_aniso_U_23
C1 0.0516(9) 0.0469(8) 0.0595(9) 0.0024(7) 0.0088(7) 0.0058(7)
C2 0.0720(12) 0.0609(10) 0.0639(10) 0.0054(10) 0.0122(9) 0.0167(8)
C3 0.0718(13) 0.0536(10) 0.1022(16) -0.0036(10) 0.0226(11) 0.0175(10)
C4 0.0677(13) 0.0566(11) 0.1045(16) -0.0078(10) 0.0070(11) -0.0026(10)
C5 0.0694(12) 0.0673(12) 0.0734(11) 0.0001(10) -0.0030(9) -0.0032(9)
C6 0.0622(11) 0.0580(10) 0.0617(10) 0.0006(9) 0.0068(8) 0.0071(8)
C7 0.0531(9) 0.0474(8) 0.0497(8) 0.0035(7) 0.0010(7) 0.0063(6)
C8 0.0640(11) 0.0571(10) 0.0523(9) 0.0013(9) -0.0009(7) 0.0073(7)
C9 0.0540(10) 0.0498(9) 0.0512(8) 0.0022(8) 0.0017(7) 0.0059(6)
C10 0.0654(11) 0.0790(12) 0.0551(9) -0.0095(10) -0.0012(8) 0.0164(8)
C11 0.0961(15) 0.0811(13) 0.0505(9) -0.0078(11) -0.0136(9) 0.0038(8)
C12 0.1180(18) 0.0895(15) 0.0745(13) -0.0198(14) -0.0189(12) -0.0018(11)
Cl1 0.0886(4) 0.0951(4) 0.0552(2) -0.0126(3) 0.0051(2) 0.0229(2)
N1 0.0609(8) 0.0544(8) 0.0510(7) -0.0022(7) 0.0045(6) 0.0108(6)
N2 0.0524(8) 0.0483(7) 0.0527(7) 0.0025(6) 0.0058(6) 0.0083(6)
O1 0.0974(10) 0.0786(9) 0.0547(7) -0.0163(7) -0.0089(6) 0.0191(6)
O2 0.0946(9) 0.0687(8) 0.0504(6) -0.0154(7) -0.0120(6) 0.0063(5)
O3 0.0708(8) 0.0791(8) 0.0614(7) -0.0226(7) -0.0039(6) 0.0129(6)
F1 0.1123(9) 0.0938(8) 0.0736(7) -0.0041(7) 0.0095(6) 0.0341(6)

loop_
_atom_type_symbol
_atom_type_description
_atom_type_scat_dispersion_real
_atom_type_scat_dispersion_imag
_atom_type_scat_source
C C 0.0033 0.0016 'International Tables Vol C Tables 4.2.6.8 and 6.1.1.4'
H H 0.0000 0.0000 'International Tables Vol C Tables 4.2.6.8 and 6.1.1.4'
Cl Cl 0.1484 0.1585 'International Tables Vol C Tables 4.2.6.8 and 6.1.1.4'
N N 0.0061 0.0033 'International Tables Vol C Tables 4.2.6.8 and 6.1.1.4'
O O 0.0106 0.0060 'International Tables Vol C Tables 4.2.6.8 and 6.1.1.4'
F F 0.0171 0.0103 'International Tables Vol C Tables 4.2.6.8 and 6.1.1.4'

loop_
_geom_angle_atom_site_label_1
_geom_angle_atom_site_label_2
_geom_angle_atom_site_label_3
_geom_angle
C6 C1 C2 117.93(15)
C6 C1 N1 123.26(14)
C2 C1 N1 118.81(14)
F1 C2 C3 120.48(16)
F1 C2 C1 116.94(15)
C3 C2 C1 122.58(16)
C4 C3 C2 118.69(17)
C4 C3 H3 120.7
C2 C3 H3 120.7
C3 C4 C5 120.13(17)
C3 C4 H4 119.9
C5 C4 H4 119.9
C4 C5 C6 120.79(18)
C4 C5 H5 119.6
C6 C5 H5 119.6
C1 C6 C5 119.88(16)
C1 C6 H6 120.1
C5 C6 H6 120.1
N2 C7 C8 122.86(14)
N2 C7 C9 113.78(13)
C8 C7 C9 123.32(13)
O1 C8 O2 123.27(14)
O1 C8 C7 122.05(15)
O2 C8 C7 114.66(14)
O3 C9 C7 123.69(14)
O3 C9 C10 121.20(14)
C7 C9 C10 115.08(13)
C9 C10 Cl1 112.49(12)
C9 C10 H10A 109.1
Cl1 C10 H10A 109.1
C9 C10 H10B 109.1
Cl1 C10 H10B 109.1
H10A C10 H10B 107.8
O2 C11 C12 106.42(16)
O2 C11 H11A 110.4
C12 C11 H11A 110.4
O2 C11 H11B 110.4
C12 C11 H11B 110.4
H11A C11 H11B 108.6
C11 C12 H12A 109.5
C11 C12 H12B 109.5
H12A C12 H12B 109.5
C11 C12 H12C 109.5
H12A C12 H12C 109.5
H12B C12 H12C 109.5
N2 N1 C1 119.70(12)
N2 N1 H1 120.1
C1 N1 H1 120.1
N1 N2 C7 122.12(13)
C8 O2 C11 116.78(13)

loop_
_geom_bond_atom_site_label_1
_geom_bond_atom_site_label_2
_geom_bond_distance
C1 C6 1.376(2)
C1 C2 1.384(2)
C1 N1 1.400(2)
C2 F1 1.360(2)
C2 C3 1.366(3)
C3 C4 1.364(3)
C3 H3 0.9300
C4 C5 1.375(3)
C4 H4 0.9300
C5 C6 1.377(2)
C5 H5 0.9300
C6 H6 0.9300
C7 N2 1.3081(19)
C7 C8 1.475(2)
C7 C9 1.479(2)
C8 O1 1.2161(19)
C8 O2 1.308(2)
C9 O3 1.2027(18)
C9 C10 1.514(2)
C10 Cl1 1.7596(17)
C10 H10A 0.9700
C10 H10B 0.9700
C11 O2 1.457(2)
C11 C12 1.484(3)
C11 H11A 0.9700
C11 H11B 0.9700
C12 H12A 0.9600
C12 H12B 0.9600
C12 H12C 0.9600
N1 N2 1.3058(17)
N1 H1 0.8600

loop_
_geom_hbond_atom_site_label_D
_geom_hbond_atom_site_label_H
_geom_hbond_atom_site_label_A
_geom_hbond_site_symmetry_A
_geom_hbond_distance_DH
_geom_hbond_distance_HA
_geom_hbond_distance_DA
_geom_hbond_angle_DHA
N1 H1 O1 . 0.86 1.96 2.6067(17) 132
N1 H1 F1 . 0.86 2.36 2.6743(16) 102
C10 H10B O3 1_655 0.97 2.54 3.383(2) 145

loop_
_cod_related_entry_id
_cod_related_entry_database
_cod_related_entry_code
1 ChemSpider 4627105
